data_4321000
loop_
_publ_author_name
'Vicki L. MacMurdo'
'Hui Zheng'
'Lawrence Que'

_publ_section_title
;
 Model for the Cofactor Formation Reaction of E. Coli Ribonucleotide
 Reductase. From a Diiron(II) Precursor to an FeIIIFeIV Species via a
 Peroxo Intermediate
;
_journal_name_full 'Inorganic Chemistry'
_journal_page_first 2254
_journal_page_last 2255
_journal_paper_doi 10.1021/ic991482m
_journal_volume 39
_journal_year 2000
_chemical_compound_source 'V. MacMurdo / Prof. L. Que'
_chemical_formula_sum 'C50 H62 Cl2 Fe2 N12 O10'
_chemical_formula_weight 1173.72
_chemical_name_common 98051
_chemical_name_systematic
; 
 ? 
;
_space_group_IT_number 2
_symmetry_cell_setting triclinic
_symmetry_space_group_name_Hall '-P 1'
_symmetry_space_group_name_H-M 'P -1'
_atom_sites_solution_hydrogens geom
_atom_sites_solution_primary direct
_atom_sites_solution_secondary difmap
_audit_creation_method SHELXL
_cell_angle_alpha 112.663(1)
_cell_angle_beta 107.952(1)
_cell_angle_gamma 96.141(1)
_cell_formula_units_Z 1
_cell_length_a 11.5338(2)
_cell_length_b 11.6035(2)
_cell_length_c 12.0914(1)
_cell_measurement_temperature 173(2)
_cell_volume 1372.80(4)
_computing_structure_refinement 'SHELXL-93 (Sheldrick, 1993)'
_computing_structure_solution 'SHELXS-86 (Sheldrick, 1990)'
_diffrn_ambient_temperature 173(2)
_diffrn_radiation_monochromator graphite
_diffrn_radiation_source 'fine-focus sealed tube'
_diffrn_radiation_type MoK\a
_diffrn_radiation_wavelength 0.71073
_diffrn_reflns_av_R_equivalents 0.0344
_diffrn_reflns_av_sigmaI/netI 0.0631
_diffrn_reflns_limit_h_max 12
_diffrn_reflns_limit_h_min -13
_diffrn_reflns_limit_k_max 12
_diffrn_reflns_limit_k_min -13
_diffrn_reflns_limit_l_max 14
_diffrn_reflns_limit_l_min 0
_diffrn_reflns_number 9902
_diffrn_reflns_theta_max 25.06
_diffrn_reflns_theta_min 1.92
_exptl_absorpt_coefficient_mu 0.693
_exptl_absorpt_correction_T_max 1.000
_exptl_absorpt_correction_T_min 0.745
_exptl_absorpt_correction_type 'SADABS (Sheldrick, 1996)'
_exptl_crystal_colour Yellow
_exptl_crystal_density_diffrn 1.420
_exptl_crystal_description Needle
_exptl_crystal_F_000 612
_exptl_crystal_size_max 0.45
_exptl_crystal_size_mid 0.11
_exptl_crystal_size_min 0.07
_refine_diff_density_max 0.402
_refine_diff_density_min -0.451
_refine_diff_density_rms 0.069
_refine_ls_extinction_method none
_refine_ls_goodness_of_fit_all 1.029
_refine_ls_goodness_of_fit_obs 1.085
_refine_ls_matrix_type full
_refine_ls_number_parameters 351
_refine_ls_number_reflns 4742
_refine_ls_number_restraints 0
_refine_ls_restrained_S_all 1.029
_refine_ls_restrained_S_obs 1.085
_refine_ls_R_factor_all 0.0686
_refine_ls_R_factor_obs 0.0475
_refine_ls_shift/esd_max 0.000
_refine_ls_shift/esd_mean 0.000
_refine_ls_structure_factor_coef Fsqd
_refine_ls_weighting_details 'w=1/[\s^2^(Fo^2^)+(0.0494P)^2^+0.6133P] where P=(Fo^2^+2Fc^2^)/3'
_refine_ls_weighting_scheme calc
_refine_ls_wR_factor_all 0.1113
_refine_ls_wR_factor_obs 0.1027
_reflns_number_observed 3703
_reflns_number_total 4742
_reflns_observed_criterion >2sigma(I)
_cod_data_source_file ic991482m.cif
_cod_data_source_block 98051
_cod_depositor_comments
;
The following automatic conversions were performed:

'_symmetry_cell_setting' value 'Triclinic' changed to 'triclinic'
according to the built-in table from CIF Core dictionary named
'cif_core.dic' version 2.4.1 from 2010-06-29.

Automatic conversion script
Id: cif_fix_values 1646 2011-03-28 12:23:43Z adriana 

The following automatic conversions were performed:

'_refine_ls_weighting_scheme' value 'calc
w=1/[\s^2^(Fo^2^)+(0.0494P)^2^+0.6133P] where P=(Fo^2^+2Fc^2^)/3' was
changed to 'calc'. New tag '_refine_ls_weighting_details' was
created. The value of the new tag was set to
'w=1/[\s^2^(Fo^2^)+(0.0494P)^2^+0.6133P] where P=(Fo^2^+2Fc^2^)/3'.

Automatic conversion script
Id: cif_fix_values 3143 2015-03-26 13:38:13Z robertas 
;
_cod_database_code 4321000

loop_
_symmetry_equiv_pos_as_xyz
'x, y, z'
'-x, -y, -z'

loop_
_atom_site_aniso_label
_atom_site_aniso_U_11
_atom_site_aniso_U_22
_atom_site_aniso_U_33
_atom_site_aniso_U_23
_atom_site_aniso_U_13
_atom_site_aniso_U_12
Fe1 0.0245(3) 0.0221(2) 0.0169(2) 0.0108(2) 0.0074(2) 0.0029(2)
O1 0.0297(12) 0.0202(12) 0.0183(12) 0.0072(9) 0.0109(10) 0.0040(10)
N1 0.0235(14) 0.0213(13) 0.0175(13) 0.0103(11) 0.0051(11) 0.0025(11)
C1 0.027(2) 0.028(2) 0.022(2) 0.0146(14) 0.0042(14) 0.0026(14)
C2 0.028(2) 0.025(2) 0.025(2) 0.0146(14) 0.0080(14) 0.0031(14)
C3 0.040(2) 0.046(2) 0.035(2) 0.028(2) 0.013(2) 0.017(2)
C4 0.050(2) 0.051(2) 0.053(3) 0.037(2) 0.019(2) 0.027(2)
C5 0.048(2) 0.034(2) 0.050(2) 0.020(2) 0.023(2) 0.020(2)
C6 0.033(2) 0.026(2) 0.033(2) 0.015(2) 0.014(2) 0.0076(15)
N2 0.030(2) 0.0218(14) 0.0218(14) 0.0113(11) 0.0086(12) 0.0040(12)
C7 0.051(2) 0.036(2) 0.032(2) 0.014(2) 0.022(2) 0.020(2)
C8 0.030(2) 0.026(2) 0.019(2) 0.0137(14) 0.0072(14) 0.0008(14)
C9 0.028(2) 0.020(2) 0.019(2) 0.0092(13) 0.0076(14) 0.0039(13)
C10 0.035(2) 0.031(2) 0.025(2) 0.0133(15) 0.009(2) -0.003(2)
C11 0.031(2) 0.030(2) 0.032(2) 0.012(2) 0.002(2) -0.006(2)
C12 0.032(2) 0.027(2) 0.020(2) 0.0055(14) 0.0011(14) 0.0021(15)
C13 0.029(2) 0.022(2) 0.019(2) 0.0080(13) 0.0076(14) 0.0090(14)
N3 0.0272(14) 0.0208(13) 0.0173(13) 0.0075(11) 0.0056(11) 0.0039(11)
C14 0.036(2) 0.035(2) 0.016(2) 0.0076(14) 0.0058(15) 0.005(2)
C15 0.031(2) 0.026(2) 0.019(2) 0.0096(14) 0.0100(14) 0.0027(14)
C16 0.026(2) 0.019(2) 0.019(2) 0.0062(13) 0.0068(13) 0.0003(13)
C17 0.035(2) 0.028(2) 0.026(2) 0.0090(15) 0.015(2) 0.0055(15)
C18 0.036(2) 0.031(2) 0.036(2) 0.010(2) 0.017(2) 0.011(2)
C19 0.031(2) 0.028(2) 0.032(2) 0.015(2) 0.008(2) 0.0102(15)
C20 0.025(2) 0.025(2) 0.025(2) 0.0127(14) 0.0049(14) 0.0033(14)
N4 0.0237(14) 0.0227(13) 0.0173(13) 0.0084(11) 0.0063(11) 0.0029(11)
C21 0.032(2) 0.041(2) 0.029(2) 0.022(2) 0.010(2) 0.012(2)
Cl1 0.0431(5) 0.0289(4) 0.0212(4) 0.0113(3) 0.0049(4) 0.0052(4)
O2 0.139(3) 0.067(2) 0.055(2) 0.039(2) 0.062(2) 0.065(2)
O3 0.049(2) 0.062(2) 0.074(2) 0.038(2) -0.019(2) -0.014(2)
O4 0.047(2) 0.0431(14) 0.0214(12) 0.0178(11) 0.0057(11) 0.0014(12)
O5 0.057(2) 0.0299(13) 0.0355(14) 0.0178(11) 0.0158(12) 0.0115(12)
N5 0.068(3) 0.087(3) 0.054(2) 0.034(2) 0.026(2) 0.023(2)
C22 0.049(3) 0.045(2) 0.029(2) 0.012(2) 0.007(2) 0.023(2)
C23 0.052(3) 0.038(2) 0.054(3) 0.015(2) 0.014(2) 0.009(2)
N6 0.075(3) 0.105(3) 0.055(3) 0.053(2) 0.027(2) 0.047(2)
C24 0.044(2) 0.068(3) 0.053(3) 0.041(2) 0.024(2) 0.028(2)
C25 0.068(3) 0.097(4) 0.048(3) 0.029(3) 0.023(2) 0.037(3)

loop_
_atom_site_label
_atom_site_type_symbol
_atom_site_fract_x
_atom_site_fract_y
_atom_site_fract_z
_atom_site_U_iso_or_equiv
_atom_site_thermal_displace_type
_atom_site_occupancy
_atom_site_calc_flag
_atom_site_refinement_flags
_atom_site_disorder_group
Fe1 Fe 0.40297(4) 0.39031(4) 0.49859(4) 0.02084(14) Uani 1 d . .
O1 O 0.4476(2) 0.4340(2) 0.3721(2) 0.0230(5) Uani 1 d . .
H1C H 0.4568(32) 0.3820(33) 0.3189(33) 0.028 Uiso 1 d . .
N1 N 0.3861(2) 0.3705(2) 0.6690(2) 0.0212(6) Uani 1 d . .
C1 C 0.5139(3) 0.3717(3) 0.7470(3) 0.0263(7) Uani 1 d . .
H1A H 0.5100(3) 0.3498(3) 0.8174(3) 0.032 Uiso 1 calc R .
H1B H 0.5704(3) 0.4595(3) 0.7871(3) 0.032 Uiso 1 calc R .
C2 C 0.5667(3) 0.2766(3) 0.6646(3) 0.0259(7) Uani 1 d . .
C3 C 0.6468(3) 0.2131(3) 0.7154(3) 0.0369(9) Uani 1 d . .
H3A H 0.6660(3) 0.2251(3) 0.8019(3) 0.044 Uiso 1 calc R .
C4 C 0.6983(4) 0.1320(4) 0.6374(4) 0.0453(10) Uani 1 d . .
H4A H 0.7562(4) 0.0897(4) 0.6704(4) 0.054 Uiso 1 calc R .
C5 C 0.6641(4) 0.1133(3) 0.5102(4) 0.0415(9) Uani 1 d . .
H5A H 0.6981(4) 0.0573(3) 0.4551(4) 0.050 Uiso 1 calc R .
C6 C 0.5806(3) 0.1761(3) 0.4635(3) 0.0295(8) Uani 1 d . .
N2 N 0.5325(2) 0.2594(2) 0.5409(2) 0.0247(6) Uani 1 d . .
C7 C 0.5398(4) 0.1550(3) 0.3254(3) 0.0377(9) Uani 1 d . .
H7A H 0.4495(6) 0.1494(21) 0.2911(7) 0.057 Uiso 1 calc R .
H7B H 0.5561(20) 0.0744(11) 0.2736(5) 0.057 Uiso 1 calc R .
H7C H 0.5873(15) 0.2274(11) 0.3211(4) 0.057 Uiso 1 calc R .
C8 C 0.2953(3) 0.2470(3) 0.6264(3) 0.0251(7) Uani 1 d . .
H8A H 0.2500(3) 0.2607(3) 0.6860(3) 0.030 Uiso 1 calc R .
H8B H 0.3431(3) 0.1827(3) 0.6342(3) 0.030 Uiso 1 calc R .
C9 C 0.1993(3) 0.1914(3) 0.4894(3) 0.0224(7) Uani 1 d . .
C10 C 0.0857(3) 0.1102(3) 0.4568(3) 0.0313(8) Uani 1 d . .
H10A H 0.0634(3) 0.0988(3) 0.5220(3) 0.038 Uiso 1 calc R .
C11 C 0.0040(3) 0.0451(3) 0.3281(3) 0.0355(9) Uani 1 d . .
H11A H -0.0744(3) -0.0124(3) 0.3032(3) 0.043 Uiso 1 calc R .
C12 C 0.0392(3) 0.0660(3) 0.2371(3) 0.0310(8) Uani 1 d . .
H12A H -0.0140(3) 0.0207(3) 0.1479(3) 0.037 Uiso 1 calc R .
C13 C 0.1525(3) 0.1530(3) 0.2755(3) 0.0241(7) Uani 1 d . .
N3 N 0.2334(2) 0.2155(2) 0.4014(2) 0.0230(6) Uani 1 d . .
C14 C 0.1901(3) 0.1794(3) 0.1772(3) 0.0317(8) Uani 1 d . .
H14A H 0.2448(16) 0.2671(8) 0.2188(5) 0.048 Uiso 1 calc R .
H14B H 0.1144(3) 0.1712(20) 0.1067(10) 0.048 Uiso 1 calc R .
H14C H 0.2355(17) 0.1169(13) 0.1422(15) 0.048 Uiso 1 calc R .
C15 C 0.3459(3) 0.4824(3) 0.7422(3) 0.0255(7) Uani 1 d . .
H15A H 0.4213(3) 0.5556(3) 0.8014(3) 0.031 Uiso 1 calc R .
H15B H 0.3072(3) 0.4597(3) 0.7962(3) 0.031 Uiso 1 calc R .
C16 C 0.2534(3) 0.5252(3) 0.6579(3) 0.0231(7) Uani 1 d . .
C17 C 0.1755(3) 0.5952(3) 0.7057(3) 0.0296(8) Uani 1 d . .
H17A H 0.1703(3) 0.6043(3) 0.7854(3) 0.036 Uiso 1 calc R .
C18 C 0.1055(3) 0.6518(3) 0.6360(3) 0.0349(8) Uani 1 d . .
H18A H 0.0540(3) 0.7033(3) 0.6686(3) 0.042 Uiso 1 calc R .
C19 C 0.1120(3) 0.6318(3) 0.5182(3) 0.0302(8) Uani 1 d . .
H19A H 0.0668(3) 0.6719(3) 0.4699(3) 0.036 Uiso 1 calc R .
C20 C 0.1840(3) 0.5537(3) 0.4706(3) 0.0258(7) Uani 1 d . .
N4 N 0.2585(2) 0.5033(2) 0.5416(2) 0.0221(6) Uani 1 d . .
C21 C 0.1815(3) 0.5187(3) 0.3362(3) 0.0315(8) Uani 1 d . .
H21A H 0.2623(8) 0.5025(19) 0.3331(6) 0.047 Uiso 1 calc R .
H21B H 0.1670(19) 0.5902(9) 0.3140(8) 0.047 Uiso 1 calc R .
H21C H 0.1134(13) 0.4408(12) 0.2739(4) 0.047 Uiso 1 calc R .
Cl1 Cl 0.37740(8) 0.22357(8) -0.04614(7) 0.0333(2) Uani 1 d . .
O2 O 0.4336(4) 0.1551(3) -0.1315(3) 0.0731(10) Uani 1 d . .
O3 O 0.2464(3) 0.1583(3) -0.0933(3) 0.0727(10) Uani 1 d . .
O4 O 0.4390(2) 0.2292(2) 0.0796(2) 0.0390(6) Uani 1 d . .
O5 O 0.3858(2) 0.3516(2) -0.0361(2) 0.0400(6) Uani 1 d . .
N5 N 0.8636(4) 0.1999(4) -0.0034(4) 0.0677(11) Uani 1 d . .
C22 C 0.7855(4) 0.1527(4) 0.0159(4) 0.0436(10) Uani 1 d . .
C23 C 0.6865(4) 0.0938(4) 0.0426(4) 0.0517(11) Uani 1 d . .
H23A H 0.6358(16) 0.0122(13) -0.0332(10) 0.078 Uiso 1 calc R .
H23B H 0.6325(15) 0.1524(12) 0.0614(25) 0.078 Uiso 1 calc R .
H23C H 0.7243(4) 0.0770(23) 0.1175(16) 0.078 Uiso 1 calc R .
N6 N 0.0431(4) 0.3054(4) -0.2507(4) 0.0695(11) Uani 1 d . .
C24 C 0.0773(4) 0.3499(4) -0.1422(4) 0.0471(10) Uani 1 d . .
C25 C 0.1207(5) 0.4070(5) -0.0009(4) 0.0704(14) Uani 1 d . .
H25A H 0.1978(18) 0.3829(26) 0.0341(5) 0.106 Uiso 1 calc R .
H25B H 0.0552(13) 0.3749(25) 0.0237(4) 0.106 Uiso 1 calc R .
H25C H 0.1381(29) 0.5013(5) 0.0343(5) 0.106 Uiso 1 calc R .

loop_
_atom_type_symbol
_atom_type_description
_atom_type_scat_dispersion_real
_atom_type_scat_dispersion_imag
_atom_type_scat_source
C C 0.0033 0.0016 'International Tables Vol C Tables 4.2.6.8 and 6.1.1.4'
H H 0.0000 0.0000 'International Tables Vol C Tables 4.2.6.8 and 6.1.1.4'
N N 0.0061 0.0033 'International Tables Vol C Tables 4.2.6.8 and 6.1.1.4'
O O 0.0106 0.0060 'International Tables Vol C Tables 4.2.6.8 and 6.1.1.4'
Cl Cl 0.1484 0.1585 'International Tables Vol C Tables 4.2.6.8 and 6.1.1.4'
Fe Fe 0.3463 0.8444 'International Tables Vol C Tables 4.2.6.8 and 6.1.1.4'

loop_
_geom_angle_atom_site_label_1
_geom_angle_atom_site_label_2
_geom_angle_atom_site_label_3
_geom_angle
_geom_angle_site_symmetry_1
_geom_angle_site_symmetry_3
_geom_angle_publ_flag
O1 Fe1 O1 79.45(9) . 2_666 ?
O1 Fe1 N1 169.00(9) . . ?
O1 Fe1 N1 89.73(8) 2_666 . ?
O1 Fe1 N3 112.48(9) . . ?
O1 Fe1 N3 167.22(8) 2_666 . ?
N1 Fe1 N3 78.47(9) . . ?
O1 Fe1 N4 104.96(9) . . ?
O1 Fe1 N4 89.26(8) 2_666 . ?
N1 Fe1 N4 76.66(9) . . ?
N3 Fe1 N4 83.31(9) . . ?
O1 Fe1 N2 104.56(9) . . ?
O1 Fe1 N2 92.79(8) 2_666 . ?
N1 Fe1 N2 73.71(9) . . ?
N3 Fe1 N2 88.62(9) . . ?
N4 Fe1 N2 150.28(9) . . ?
Fe1 O1 Fe1 100.55(9) . 2_666 ?
C15 N1 C8 111.4(2) . . ?
C15 N1 C1 110.8(2) . . ?
C8 N1 C1 110.3(2) . . ?
C15 N1 Fe1 108.3(2) . . ?
C8 N1 Fe1 110.3(2) . . ?
C1 N1 Fe1 105.6(2) . . ?
N1 C1 C2 111.0(2) . . ?
N2 C2 C3 123.2(3) . . ?
N2 C2 C1 115.9(3) . . ?
C3 C2 C1 120.9(3) . . ?
C4 C3 C2 118.5(3) . . ?
C3 C4 C5 118.9(3) . . ?
C6 C5 C4 120.0(3) . . ?
N2 C6 C5 121.5(3) . . ?
N2 C6 C7 117.5(3) . . ?
C5 C6 C7 121.0(3) . . ?
C2 N2 C6 117.8(3) . . ?
C2 N2 Fe1 111.9(2) . . ?
C6 N2 Fe1 130.3(2) . . ?
N1 C8 C9 115.0(2) . . ?
N3 C9 C10 122.8(3) . . ?
N3 C9 C8 118.0(3) . . ?
C10 C9 C8 119.0(3) . . ?
C9 C10 C11 119.4(3) . . ?
C12 C11 C10 118.3(3) . . ?
C11 C12 C13 120.1(3) . . ?
N3 C13 C12 121.6(3) . . ?
N3 C13 C14 117.9(3) . . ?
C12 C13 C14 120.5(3) . . ?
C9 N3 C13 117.7(2) . . ?
C9 N3 Fe1 111.8(2) . . ?
C13 N3 Fe1 129.1(2) . . ?
N1 C15 C16 113.8(2) . . ?
N4 C16 C17 122.5(3) . . ?
N4 C16 C15 117.5(3) . . ?
C17 C16 C15 119.6(3) . . ?
C16 C17 C18 119.2(3) . . ?
C19 C18 C17 118.5(3) . . ?
C20 C19 C18 119.9(3) . . ?
N4 C20 C19 121.8(3) . . ?
N4 C20 C21 117.3(3) . . ?
C19 C20 C21 120.9(3) . . ?
C16 N4 C20 117.7(3) . . ?
C16 N4 Fe1 112.5(2) . . ?
C20 N4 Fe1 129.7(2) . . ?
O2 Cl1 O5 110.3(2) . . ?
O2 Cl1 O4 109.8(2) . . ?
O5 Cl1 O4 110.11(14) . . ?
O2 Cl1 O3 110.3(2) . . ?
O5 Cl1 O3 108.6(2) . . ?
O4 Cl1 O3 107.8(2) . . ?
N5 C22 C23 179.2(4) . . ?
N6 C24 C25 179.4(5) . . ?

loop_
_geom_bond_atom_site_label_1
_geom_bond_atom_site_label_2
_geom_bond_distance
_geom_bond_site_symmetry_2
_geom_bond_publ_flag
Fe1 O1 1.973(2) . ?
Fe1 O1 2.168(2) 2_666 ?
Fe1 N1 2.222(2) . ?
Fe1 N3 2.285(2) . ?
Fe1 N4 2.290(3) . ?
Fe1 N2 2.326(3) . ?
O1 Fe1 2.169(2) 2_666 ?
N1 C15 1.477(4) . ?
N1 C8 1.481(4) . ?
N1 C1 1.480(4) . ?
C1 C2 1.501(4) . ?
C2 N2 1.350(4) . ?
C2 C3 1.385(5) . ?
C3 C4 1.382(5) . ?
C4 C5 1.384(5) . ?
C5 C6 1.382(5) . ?
C6 N2 1.362(4) . ?
C6 C7 1.499(5) . ?
C8 C9 1.509(4) . ?
C9 N3 1.352(4) . ?
C9 C10 1.376(4) . ?
C10 C11 1.385(4) . ?
C11 C12 1.376(5) . ?
C12 C13 1.387(4) . ?
C13 N3 1.358(4) . ?
C13 C14 1.504(4) . ?
C15 C16 1.503(4) . ?
C16 N4 1.351(4) . ?
C16 C17 1.383(4) . ?
C17 C18 1.384(5) . ?
C18 C19 1.380(5) . ?
C19 C20 1.377(4) . ?
C20 N4 1.361(4) . ?
C20 C21 1.506(4) . ?
Cl1 O2 1.417(3) . ?
Cl1 O5 1.433(2) . ?
Cl1 O4 1.438(2) . ?
Cl1 O3 1.440(3) . ?
N5 C22 1.135(5) . ?
C22 C23 1.450(6) . ?
N6 C24 1.122(5) . ?
C24 C25 1.463(6) . ?

loop_
_geom_torsion_atom_site_label_1
_geom_torsion_atom_site_label_2
_geom_torsion_atom_site_label_3
_geom_torsion_atom_site_label_4
_geom_torsion
_geom_torsion_site_symmetry_1
_geom_torsion_site_symmetry_2
_geom_torsion_site_symmetry_3
_geom_torsion_site_symmetry_4
_geom_torsion_publ_flag
O1 Fe1 O1 Fe1 -0.001(1) 2_666 . . 2_666 ?
N1 Fe1 O1 Fe1 -10.7(5) . . . 2_666 ?
N3 Fe1 O1 Fe1 175.22(9) . . . 2_666 ?
N4 Fe1 O1 Fe1 86.36(10) . . . 2_666 ?
N2 Fe1 O1 Fe1 -90.16(10) . . . 2_666 ?
O1 Fe1 N1 C15 73.8(5) . . . . ?
O1 Fe1 N1 C15 63.3(2) 2_666 . . . ?
N3 Fe1 N1 C15 -111.7(2) . . . . ?
N4 Fe1 N1 C15 -26.0(2) . . . . ?
N2 Fe1 N1 C15 156.3(2) . . . . ?
O1 Fe1 N1 C8 -164.0(4) . . . . ?
O1 Fe1 N1 C8 -174.5(2) 2_666 . . . ?
N3 Fe1 N1 C8 10.4(2) . . . . ?
N4 Fe1 N1 C8 96.2(2) . . . . ?
N2 Fe1 N1 C8 -81.6(2) . . . . ?
O1 Fe1 N1 C1 -44.9(6) . . . . ?
O1 Fe1 N1 C1 -55.4(2) 2_666 . . . ?
N3 Fe1 N1 C1 129.5(2) . . . . ?
N4 Fe1 N1 C1 -144.7(2) . . . . ?
N2 Fe1 N1 C1 37.6(2) . . . . ?
C15 N1 C1 C2 -167.5(2) . . . . ?
C8 N1 C1 C2 68.6(3) . . . . ?
Fe1 N1 C1 C2 -50.5(3) . . . . ?
N1 C1 C2 N2 33.3(4) . . . . ?
N1 C1 C2 C3 -147.5(3) . . . . ?
N2 C2 C3 C4 2.6(5) . . . . ?
C1 C2 C3 C4 -176.5(3) . . . . ?
C2 C3 C4 C5 -2.5(5) . . . . ?
C3 C4 C5 C6 0.5(6) . . . . ?
C4 C5 C6 N2 1.6(5) . . . . ?
C4 C5 C6 C7 -178.5(3) . . . . ?
C3 C2 N2 C6 -0.6(4) . . . . ?
C1 C2 N2 C6 178.5(3) . . . . ?
C3 C2 N2 Fe1 -177.9(2) . . . . ?
C1 C2 N2 Fe1 1.2(3) . . . . ?
C5 C6 N2 C2 -1.5(4) . . . . ?
C7 C6 N2 C2 178.6(3) . . . . ?
C5 C6 N2 Fe1 175.2(2) . . . . ?
C7 C6 N2 Fe1 -4.7(4) . . . . ?
O1 Fe1 N2 C2 146.4(2) . . . . ?
O1 Fe1 N2 C2 66.6(2) 2_666 . . . ?
N1 Fe1 N2 C2 -22.3(2) . . . . ?
N3 Fe1 N2 C2 -100.7(2) . . . . ?
N4 Fe1 N2 C2 -26.8(3) . . . . ?
O1 Fe1 N2 C6 -30.4(3) . . . . ?
O1 Fe1 N2 C6 -110.3(3) 2_666 . . . ?
N1 Fe1 N2 C6 160.8(3) . . . . ?
N3 Fe1 N2 C6 82.4(3) . . . . ?
N4 Fe1 N2 C6 156.3(2) . . . . ?
C15 N1 C8 C9 96.5(3) . . . . ?
C1 N1 C8 C9 -140.0(3) . . . . ?
Fe1 N1 C8 C9 -23.8(3) . . . . ?
N1 C8 C9 N3 30.5(4) . . . . ?
N1 C8 C9 C10 -154.9(3) . . . . ?
N3 C9 C10 C11 2.9(5) . . . . ?
C8 C9 C10 C11 -171.4(3) . . . . ?
C9 C10 C11 C12 -0.9(5) . . . . ?
C10 C11 C12 C13 -1.8(5) . . . . ?
C11 C12 C13 N3 2.7(5) . . . . ?
C11 C12 C13 C14 -178.2(3) . . . . ?
C10 C9 N3 C13 -2.0(4) . . . . ?
C8 C9 N3 C13 172.4(3) . . . . ?
C10 C9 N3 Fe1 165.8(3) . . . . ?
C8 C9 N3 Fe1 -19.8(3) . . . . ?
C12 C13 N3 C9 -0.8(4) . . . . ?
C14 C13 N3 C9 -179.9(3) . . . . ?
C12 C13 N3 Fe1 -166.2(2) . . . . ?
C14 C13 N3 Fe1 14.7(4) . . . . ?
O1 Fe1 N3 C9 -176.3(2) . . . . ?
O1 Fe1 N3 C9 -18.1(5) 2_666 . . . ?
N1 Fe1 N3 C9 4.8(2) . . . . ?
N4 Fe1 N3 C9 -72.9(2) . . . . ?
N2 Fe1 N3 C9 78.5(2) . . . . ?
O1 Fe1 N3 C13 -10.3(3) . . . . ?
O1 Fe1 N3 C13 147.9(4) 2_666 . . . ?
N1 Fe1 N3 C13 170.8(3) . . . . ?
N4 Fe1 N3 C13 93.1(3) . . . . ?
N2 Fe1 N3 C13 -115.5(3) . . . . ?
C8 N1 C15 C16 -84.4(3) . . . . ?
C1 N1 C15 C16 152.5(2) . . . . ?
Fe1 N1 C15 C16 37.1(3) . . . . ?
N1 C15 C16 N4 -28.5(4) . . . . ?
N1 C15 C16 C17 157.5(3) . . . . ?
N4 C16 C17 C18 -3.9(4) . . . . ?
C15 C16 C17 C18 169.7(3) . . . . ?
C16 C17 C18 C19 2.6(5) . . . . ?
C17 C18 C19 C20 2.0(5) . . . . ?
C18 C19 C20 N4 -5.7(5) . . . . ?
C18 C19 C20 C21 173.3(3) . . . . ?
C17 C16 N4 C20 0.4(4) . . . . ?
C15 C16 N4 C20 -173.4(3) . . . . ?
C17 C16 N4 Fe1 177.9(2) . . . . ?
C15 C16 N4 Fe1 4.2(3) . . . . ?
C19 C20 N4 C16 4.4(4) . . . . ?
C21 C20 N4 C16 -174.6(3) . . . . ?
C19 C20 N4 Fe1 -172.6(2) . . . . ?
C21 C20 N4 Fe1 8.4(4) . . . . ?
O1 Fe1 N4 C16 -156.3(2) . . . . ?
O1 Fe1 N4 C16 -77.4(2) 2_666 . . . ?
N1 Fe1 N4 C16 12.5(2) . . . . ?
N3 Fe1 N4 C16 92.2(2) . . . . ?
N2 Fe1 N4 C16 16.9(3) . . . . ?
O1 Fe1 N4 C20 20.9(3) . . . . ?
O1 Fe1 N4 C20 99.8(2) 2_666 . . . ?
N1 Fe1 N4 C20 -170.3(3) . . . . ?
N3 Fe1 N4 C20 -90.7(2) . . . . ?
N2 Fe1 N4 C20 -165.9(2) . . . . ?
